data_7007899
loop_
_publ_author_name
'Tsubaki, Hideaki'
'Tohyama, Shigeki'
'Koike, Kazuhide'
'Saitoh, Hideki'
'Ishitani, Osamu'

_publ_section_title
;
 Effect of intramolecular pi-pi and CH-pi interactions between ligands
 on structure, electrochemical and spectroscopic properties of
 fac-[Re(bpy)(CO)3(PR3)]+(bpy = 2,2'-bipyridine; PR3= trialkyl or
 triarylphosphines).
;
_journal_issue 2
_journal_name_full 'Dalton transactions (Cambridge, England : 2003)'
_journal_page_first 385
_journal_page_last 395
_journal_paper_doi 10.1039/b407947g
_journal_year 2005
_chemical_formula_sum 'C19 H23 F6 N2 O3 P2 Re'
_chemical_formula_weight 689.53
_chemical_name_common 2+
_chemical_name_systematic
;
?

;
_space_group_IT_number 33
_symmetry_cell_setting orthorhombic
_symmetry_space_group_name_Hall 'P 2c -2n'
_symmetry_space_group_name_H-M 'P n a 21'
_atom_sites_solution_hydrogens geom
_atom_sites_solution_primary direct
_atom_sites_solution_secondary difmap
_audit_creation_method SHELXL-97
_cell_angle_alpha 90.00
_cell_angle_beta 90.00
_cell_angle_gamma 90.00
_cell_formula_units_Z 4
_cell_length_a 16.185(3)
_cell_length_b 14.044(2)
_cell_length_c 10.644(2)
_cell_measurement_reflns_used 22
_cell_measurement_temperature 298(2)
_cell_measurement_theta_max 30.00
_cell_measurement_theta_min 1.92
_cell_volume 2419.4(7)
_computing_cell_refinement 'MXC(MAC Science)'
_computing_data_collection 'MXC(MAC Science)'
_computing_data_reduction Crystan
_computing_structure_refinement 'SHELXL-97 (Sheldrick, 1997)'
_computing_structure_solution 'SHELXS-97 (Sheldrick, 1990)'
_diffrn_ambient_temperature 298(2)
_diffrn_measured_fraction_theta_full 1.000
_diffrn_measured_fraction_theta_max 1.000
_diffrn_measurement_device_type 'Mac Science MXC18'
_diffrn_measurement_method theta/2theta
_diffrn_radiation_monochromator graphite
_diffrn_radiation_source 'fine-focus sealed tube'
_diffrn_radiation_type MoK\a
_diffrn_radiation_wavelength 0.71073
_diffrn_reflns_av_R_equivalents 0.0303
_diffrn_reflns_av_sigmaI/netI 0.0359
_diffrn_reflns_limit_h_max 0
_diffrn_reflns_limit_h_min -22
_diffrn_reflns_limit_k_max 19
_diffrn_reflns_limit_k_min 0
_diffrn_reflns_limit_l_max 14
_diffrn_reflns_limit_l_min 0
_diffrn_reflns_number 3822
_diffrn_reflns_theta_full 30.00
_diffrn_reflns_theta_max 34.84
_diffrn_reflns_theta_min 22.40
_diffrn_standards_decay_% 10
_diffrn_standards_interval_count 100
_diffrn_standards_number 3
_exptl_absorpt_coefficient_mu 5.224
_exptl_absorpt_correction_T_max 0.7446
_exptl_absorpt_correction_T_min 0.4214
_exptl_absorpt_correction_type psi-scan
_exptl_crystal_colour Yellow
_exptl_crystal_density_diffrn 1.893
_exptl_crystal_density_method 'not measured'
_exptl_crystal_description Cube
_exptl_crystal_F_000 1336
_exptl_crystal_size_max 0.20
_exptl_crystal_size_mid 0.10
_exptl_crystal_size_min 0.06
_refine_diff_density_max 0.761
_refine_diff_density_min -1.796
_refine_diff_density_rms 0.186
_refine_ls_abs_structure_details 'Flack H D (1983), Acta Cryst. A39, 876-881'
_refine_ls_abs_structure_Flack 0.16(3)
_refine_ls_extinction_method none
_refine_ls_goodness_of_fit_ref 1.123
_refine_ls_hydrogen_treatment constr
_refine_ls_matrix_type full
_refine_ls_number_parameters 301
_refine_ls_number_reflns 3702
_refine_ls_number_restraints 1
_refine_ls_restrained_S_all 1.123
_refine_ls_R_factor_all 0.0852
_refine_ls_R_factor_gt 0.0454
_refine_ls_shift/su_max 0.000
_refine_ls_shift/su_mean 0.000
_refine_ls_structure_factor_coef Fsqd
_refine_ls_weighting_details 'calc w=1/[\s^2^(Fo^2^)+(0.0403P)^2^+12.0085P] where P=(Fo^2^+2Fc^2^)/3'
_refine_ls_weighting_scheme calc
_refine_ls_wR_factor_gt 0.0954
_refine_ls_wR_factor_ref 0.1297
_reflns_number_gt 2235
_reflns_number_total 3702
_reflns_threshold_expression >2sigma(I)
_cod_data_source_file b407947g.txt
_cod_data_source_block 2+cif
_cod_depositor_comments
;
The following automatic conversions were performed:
'_symmetry_cell_setting' value 'Orthorhombic' changed to 'orthorhombic'
according to '/home/saulius/struct/CIF-dictionaries/cif_core.dic'
dictionary named 'cif_core.dic' version 2.4.1 from 2010-06-29.

Automatic conversion script
Id: cif_fix_enum 1527 2010-12-29 10:47:43Z saulius 
;
_cod_original_sg_symbol_H-M 'P  n a 21'
_cod_database_code 7007899

loop_
_symmetry_equiv_pos_as_xyz
'x, y, z'
'-x, -y, z+1/2'
'-x+1/2, y+1/2, z+1/2'
'x+1/2, -y+1/2, z'

loop_
_atom_site_label
_atom_site_type_symbol
_atom_site_fract_x
_atom_site_fract_y
_atom_site_fract_z
_atom_site_U_iso_or_equiv
_atom_site_adp_type
_atom_site_occupancy
_atom_site_symmetry_multiplicity
_atom_site_calc_flag
_atom_site_refinement_flags
_atom_site_disorder_assembly
_atom_site_disorder_group
Re1 Re -0.24828(3) 0.87147(3) 0.1256(3) 0.04037(13) Uani 1 1 d . . .
P1 P -0.1427(2) 1.0007(3) 0.1402(6) 0.0618(9) Uani 1 1 d . . .
P2 P -0.4969(3) 1.1667(3) 0.2968(5) 0.0570(9) Uani 1 1 d . . .
F1 F -0.4056(7) 1.1700(11) 0.2436(16) 0.118(5) Uani 1 1 d . . .
F2 F -0.4668(9) 1.1196(10) 0.4241(12) 0.106(5) Uani 1 1 d . . .
F3 F -0.5275(9) 1.2171(10) 0.1726(12) 0.113(4) Uani 1 1 d . . .
F4 F -0.4817(8) 1.2708(8) 0.3601(14) 0.104(4) Uani 1 1 d . . .
F5 F -0.5887(8) 1.1659(11) 0.3486(16) 0.115(5) Uani 1 1 d . . .
F6 F -0.5106(9) 1.0648(8) 0.2411(14) 0.105(4) Uani 1 1 d . . .
O1 O -0.3777(9) 1.0128(10) 0.0371(14) 0.092(4) Uani 1 1 d . . .
O2 O -0.2041(11) 0.8373(13) -0.1428(13) 0.085(4) Uani 1 1 d . . .
O3 O -0.3784(8) 0.7116(9) 0.1221(19) 0.089(4) Uani 1 1 d . . .
N1 N -0.2707(7) 0.8883(8) 0.3339(11) 0.043(2) Uani 1 1 d . . .
N2 N -0.1566(7) 0.7784(8) 0.2257(10) 0.045(2) Uani 1 1 d . . .
C1 C -0.3306(11) 0.9603(11) 0.0716(15) 0.062(4) Uani 1 1 d . . .
C2 C -0.2193(10) 0.8480(12) -0.0379(16) 0.055(3) Uani 1 1 d . . .
C3 C -0.3292(8) 0.7700(10) 0.129(2) 0.066(4) Uani 1 1 d . . .
C4 C -0.3310(8) 0.9398(11) 0.3861(14) 0.052(3) Uani 1 1 d . . .
H4 H -0.3672 0.9720 0.3332 0.062 Uiso 1 1 calc R . .
C5 C -0.3423(13) 0.9477(15) 0.5094(17) 0.075(5) Uani 1 1 d . . .
H5 H -0.3838 0.9872 0.5400 0.090 Uiso 1 1 calc R . .
C6 C -0.2941(13) 0.8988(15) 0.5912(17) 0.083(6) Uani 1 1 d . . .
H6 H -0.3046 0.9008 0.6771 0.100 Uiso 1 1 calc R . .
C7 C -0.2286(10) 0.8456(14) 0.5440(15) 0.061(4) Uani 1 1 d . . .
H7 H -0.1925 0.8158 0.5995 0.073 Uiso 1 1 calc R . .
C8 C -0.2157(14) 0.8359(13) 0.4117(16) 0.061(5) Uani 1 1 d . . .
C9 C -0.1564(7) 0.7784(9) 0.3504(13) 0.044(3) Uani 1 1 d . . .
C10 C -0.1003(10) 0.7259(12) 0.4192(18) 0.066(4) Uani 1 1 d . . .
H10 H -0.0985 0.7304 0.5064 0.079 Uiso 1 1 calc R . .
C11 C -0.0477(12) 0.6673(12) 0.355(2) 0.073(5) Uani 1 1 d . . .
H11 H -0.0098 0.6297 0.3983 0.087 Uiso 1 1 calc R . .
C12 C -0.0518(12) 0.6651(14) 0.2250(19) 0.073(5) Uani 1 1 d . . .
H12 H -0.0183 0.6236 0.1797 0.088 Uiso 1 1 calc R . .
C13 C -0.1046(10) 0.7236(11) 0.1648(18) 0.066(5) Uani 1 1 d . . .
H13 H -0.1042 0.7251 0.0774 0.079 Uiso 1 1 calc R . .
C16 C -0.0372(12) 0.9570(13) 0.119(4) 0.115(9) Uani 1 1 d . . .
H16A H -0.0242 0.9151 0.1886 0.138 Uiso 1 1 calc R . .
H16B H -0.0359 0.9188 0.0429 0.138 Uiso 1 1 calc R . .
C17 C 0.0294(13) 1.0299(16) 0.110(4) 0.137(14) Uani 1 1 d . . .
H17A H 0.0772 1.0023 0.0706 0.206 Uiso 1 1 calc R . .
H17B H 0.0435 1.0518 0.1923 0.206 Uiso 1 1 calc R . .
H17C H 0.0103 1.0826 0.0601 0.206 Uiso 1 1 calc R . .
C18 C -0.153(2) 1.097(2) 0.038(3) 0.154(16) Uani 1 1 d . . .
H18A H -0.2033 1.1298 0.0595 0.184 Uiso 1 1 calc R . .
H18B H -0.1075 1.1404 0.0553 0.184 Uiso 1 1 calc R . .
C19 C -0.154(3) 1.080(3) -0.097(3) 0.21(3) Uani 1 1 d . . .
H19A H -0.1242 1.0225 -0.1156 0.320 Uiso 1 1 calc R . .
H19B H -0.1280 1.1325 -0.1394 0.320 Uiso 1 1 calc R . .
H19C H -0.2099 1.0740 -0.1250 0.320 Uiso 1 1 calc R . .
C14 C -0.1276(16) 1.053(2) 0.305(3) 0.135(14) Uani 1 1 d . . .
H14A H -0.1245 1.0018 0.3660 0.162 Uiso 1 1 calc R . .
H14B H -0.0761 1.0882 0.3080 0.162 Uiso 1 1 calc R . .
C15 C -0.195(2) 1.115(2) 0.337(4) 0.164(17) Uani 1 1 d . . .
H15C H -0.1986 1.1656 0.2758 0.246 Uiso 1 1 calc R . .
H15B H -0.1856 1.1424 0.4185 0.246 Uiso 1 1 calc R . .
H15A H -0.2457 1.0800 0.3374 0.246 Uiso 1 1 calc R . .

loop_
_atom_site_aniso_label
_atom_site_aniso_U_11
_atom_site_aniso_U_22
_atom_site_aniso_U_33
_atom_site_aniso_U_23
_atom_site_aniso_U_13
_atom_site_aniso_U_12
Re1 0.0503(2) 0.0379(2) 0.03290(19) -0.0001(5) -0.0025(3) 0.00326(16)
P1 0.068(2) 0.0509(16) 0.067(3) 0.005(3) 0.005(3) -0.0092(15)
P2 0.0552(19) 0.061(2) 0.055(2) -0.005(2) 0.0000(18) 0.0059(17)
F1 0.067(7) 0.132(11) 0.155(14) -0.049(10) 0.024(8) -0.009(8)
F2 0.122(11) 0.125(11) 0.072(8) 0.005(8) -0.035(8) 0.029(9)
F3 0.137(11) 0.125(10) 0.077(8) 0.036(8) -0.014(8) 0.001(9)
F4 0.105(9) 0.078(7) 0.127(12) -0.029(7) -0.040(9) 0.017(7)
F5 0.078(7) 0.139(11) 0.129(12) 0.000(10) 0.039(8) 0.010(8)
F6 0.128(10) 0.070(6) 0.118(11) -0.027(7) -0.015(9) -0.007(7)
O1 0.102(10) 0.103(10) 0.070(8) 0.014(8) -0.031(8) 0.037(9)
O2 0.101(11) 0.116(12) 0.038(7) -0.010(8) 0.008(7) 0.002(11)
O3 0.097(8) 0.080(7) 0.091(10) -0.001(11) -0.019(11) -0.036(7)
N1 0.048(6) 0.052(6) 0.030(5) 0.002(5) -0.012(5) -0.001(5)
N2 0.051(6) 0.049(6) 0.037(5) 0.002(4) -0.006(5) 0.004(5)
C1 0.080(10) 0.060(8) 0.047(7) -0.011(6) -0.026(7) 0.039(8)
C2 0.060(8) 0.059(8) 0.046(8) 0.001(7) -0.008(7) 0.011(7)
C3 0.056(7) 0.069(8) 0.074(10) -0.010(12) 0.019(12) 0.000(6)
C4 0.041(6) 0.063(8) 0.050(8) -0.010(6) -0.013(6) 0.007(6)
C5 0.078(12) 0.103(15) 0.045(9) -0.011(9) 0.016(9) -0.008(11)
C6 0.095(14) 0.113(15) 0.042(9) -0.023(9) 0.025(9) -0.017(13)
C7 0.061(9) 0.087(11) 0.034(7) 0.021(7) -0.003(6) 0.012(8)
C8 0.091(13) 0.049(8) 0.042(8) 0.005(7) -0.032(9) 0.003(9)
C9 0.039(5) 0.047(6) 0.047(7) 0.001(5) 0.013(5) -0.005(5)
C10 0.066(10) 0.073(10) 0.059(9) 0.013(9) 0.004(8) 0.011(8)
C11 0.075(11) 0.059(9) 0.083(13) 0.015(9) 0.000(10) 0.042(9)
C12 0.069(11) 0.083(12) 0.069(12) 0.006(9) -0.004(9) 0.023(10)
C13 0.067(9) 0.062(8) 0.068(12) 0.003(8) 0.012(8) 0.012(7)
C16 0.080(12) 0.067(10) 0.20(3) 0.02(2) 0.01(2) -0.010(9)
C17 0.081(13) 0.094(14) 0.24(4) -0.01(2) 0.08(2) -0.014(11)
C18 0.21(4) 0.11(2) 0.15(3) 0.08(2) -0.06(3) -0.06(2)
C19 0.39(7) 0.18(4) 0.068(18) 0.06(2) -0.02(3) -0.06(5)
C14 0.109(18) 0.15(3) 0.14(3) -0.10(2) 0.077(18) -0.072(18)
C15 0.13(3) 0.16(3) 0.20(4) -0.09(3) 0.02(3) -0.06(2)

loop_
_atom_type_symbol
_atom_type_description
_atom_type_scat_dispersion_real
_atom_type_scat_dispersion_imag
_atom_type_scat_source
Re Re -1.0185 7.2310 'International Tables Vol C Tables 4.2.6.8 and 6.1.1.4'
P P 0.1023 0.0942 'International Tables Vol C Tables 4.2.6.8 and 6.1.1.4'
F F 0.0171 0.0103 'International Tables Vol C Tables 4.2.6.8 and 6.1.1.4'
O O 0.0106 0.0060 'International Tables Vol C Tables 4.2.6.8 and 6.1.1.4'
N N 0.0061 0.0033 'International Tables Vol C Tables 4.2.6.8 and 6.1.1.4'
C C 0.0033 0.0016 'International Tables Vol C Tables 4.2.6.8 and 6.1.1.4'
H H 0.0000 0.0000 'International Tables Vol C Tables 4.2.6.8 and 6.1.1.4'

loop_
_geom_angle_atom_site_label_1
_geom_angle_atom_site_label_2
_geom_angle_atom_site_label_3
_geom_angle
_geom_angle_site_symmetry_1
_geom_angle_site_symmetry_3
_geom_angle_publ_flag
C2 Re1 C1 90.6(7) . . ?
C2 Re1 C3 93.3(9) . . ?
C1 Re1 C3 90.8(8) . . ?
C2 Re1 N2 100.2(6) . . ?
C1 Re1 N2 169.1(6) . . ?
C3 Re1 N2 90.6(6) . . ?
C2 Re1 N1 172.8(6) . . ?
C1 Re1 N1 96.6(6) . . ?
C3 Re1 N1 87.2(8) . . ?
N2 Re1 N1 72.6(4) . . ?
C2 Re1 P1 90.8(6) . . ?
C1 Re1 P1 91.2(6) . . ?
C3 Re1 P1 175.4(8) . . ?
N2 Re1 P1 86.6(3) . . ?
N1 Re1 P1 88.4(3) . . ?
C18 P1 C16 105.6(17) . . ?
C18 P1 C14 106.6(17) . . ?
C16 P1 C14 97.1(15) . . ?
C18 P1 Re1 117.5(11) . . ?
C16 P1 Re1 112.8(6) . . ?
C14 P1 Re1 115.0(7) . . ?
F6 P2 F3 92.7(8) . . ?
F6 P2 F1 91.3(8) . . ?
F3 P2 F1 88.8(9) . . ?
F6 P2 F2 89.2(8) . . ?
F3 P2 F2 178.0(8) . . ?
F1 P2 F2 91.8(9) . . ?
F6 P2 F5 89.5(8) . . ?
F3 P2 F5 90.0(8) . . ?
F1 P2 F5 178.6(9) . . ?
F2 P2 F5 89.3(9) . . ?
F6 P2 F4 177.7(8) . . ?
F3 P2 F4 89.5(8) . . ?
F1 P2 F4 89.0(7) . . ?
F2 P2 F4 88.6(8) . . ?
F5 P2 F4 90.2(8) . . ?
C4 N1 C8 119.7(14) . . ?
C4 N1 Re1 125.6(9) . . ?
C8 N1 Re1 114.7(11) . . ?
C13 N2 C9 119.4(13) . . ?
C13 N2 Re1 122.1(11) . . ?
C9 N2 Re1 118.5(10) . . ?
O1 C1 Re1 178.2(17) . . ?
O2 C2 Re1 176.1(16) . . ?
O3 C3 Re1 175(2) . . ?
C5 C4 N1 123.8(16) . . ?
C5 C4 H4 118.1 . . ?
N1 C4 H4 118.1 . . ?
C4 C5 C6 120.8(19) . . ?
C4 C5 H5 119.6 . . ?
C6 C5 H5 119.6 . . ?
C5 C6 C7 118.6(15) . . ?
C5 C6 H6 120.7 . . ?
C7 C6 H6 120.7 . . ?
C6 C7 C8 121.2(16) . . ?
C6 C7 H7 119.4 . . ?
C8 C7 H7 119.4 . . ?
C9 C8 N1 116.8(15) . . ?
C9 C8 C7 127.4(15) . . ?
N1 C8 C7 115.7(18) . . ?
N2 C9 C10 122.3(14) . . ?
N2 C9 C8 117.3(14) . . ?
C10 C9 C8 120.4(15) . . ?
C11 C10 C9 117.9(18) . . ?
C11 C10 H10 121.1 . . ?
C9 C10 H10 121.1 . . ?
C10 C11 C12 118.7(16) . . ?
C10 C11 H11 120.6 . . ?
C12 C11 H11 120.6 . . ?
C13 C12 C11 119.5(18) . . ?
C13 C12 H12 120.3 . . ?
C11 C12 H12 120.3 . . ?
N2 C13 C12 122.0(18) . . ?
N2 C13 H13 119.0 . . ?
C12 C13 H13 119.0 . . ?
C17 C16 P1 116.9(14) . . ?
C17 C16 H16A 108.1 . . ?
P1 C16 H16A 108.1 . . ?
C17 C16 H16B 108.1 . . ?
P1 C16 H16B 108.1 . . ?
H16A C16 H16B 107.3 . . ?
C16 C17 H17A 109.5 . . ?
C16 C17 H17B 109.5 . . ?
H17A C17 H17B 109.5 . . ?
C16 C17 H17C 109.5 . . ?
H17A C17 H17C 109.5 . . ?
H17B C17 H17C 109.5 . . ?
C19 C18 P1 119(3) . . ?
C19 C18 H18A 107.4 . . ?
P1 C18 H18A 107.4 . . ?
C19 C18 H18B 107.4 . . ?
P1 C18 H18B 107.4 . . ?
H18A C18 H18B 107.0 . . ?
C18 C19 H19A 109.5 . . ?
C18 C19 H19B 109.5 . . ?
H19A C19 H19B 109.5 . . ?
C18 C19 H19C 109.5 . . ?
H19A C19 H19C 109.5 . . ?
H19B C19 H19C 109.5 . . ?
C15 C14 P1 111(3) . . ?
C15 C14 H14A 109.5 . . ?
P1 C14 H14A 109.5 . . ?
C15 C14 H14B 109.5 . . ?
P1 C14 H14B 109.5 . . ?
H14A C14 H14B 108.1 . . ?
C14 C15 H15C 109.5 . . ?
C14 C15 H15B 109.5 . . ?
H15C C15 H15B 109.5 . . ?
C14 C15 H15A 109.5 . . ?
H15C C15 H15A 109.5 . . ?
H15B C15 H15A 109.5 . . ?

loop_
_geom_bond_atom_site_label_1
_geom_bond_atom_site_label_2
_geom_bond_distance
_geom_bond_site_symmetry_2
_geom_bond_publ_flag
Re1 C2 1.833(17) . ?
Re1 C1 1.913(13) . ?
Re1 C3 1.936(14) . ?
Re1 N2 2.245(11) . ?
Re1 N1 2.258(12) . ?
Re1 P1 2.498(4) . ?
P1 C18 1.74(2) . ?
P1 C16 1.83(2) . ?
P1 C14 1.92(3) . ?
P2 F6 1.566(12) . ?
P2 F3 1.579(12) . ?
P2 F1 1.583(12) . ?
P2 F2 1.584(13) . ?
P2 F5 1.585(12) . ?
P2 F4 1.628(12) . ?
O1 C1 1.123(16) . ?
O2 C2 1.15(2) . ?
O3 C3 1.145(16) . ?
N1 C4 1.337(18) . ?
N1 C8 1.42(2) . ?
N2 C13 1.312(18) . ?
N2 C9 1.327(17) . ?
C4 C5 1.33(2) . ?
C4 H4 0.9300 . ?
C5 C6 1.36(3) . ?
C5 H5 0.9300 . ?
C6 C7 1.39(3) . ?
C6 H6 0.9300 . ?
C7 C8 1.43(2) . ?
C7 H7 0.9300 . ?
C8 C9 1.42(2) . ?
C9 C10 1.38(2) . ?
C10 C11 1.37(2) . ?
C10 H10 0.9300 . ?
C11 C12 1.39(3) . ?
C11 H11 0.9300 . ?
C12 C13 1.35(2) . ?
C12 H12 0.9300 . ?
C13 H13 0.9300 . ?
C16 C17 1.49(2) . ?
C16 H16A 0.9700 . ?
C16 H16B 0.9700 . ?
C17 H17A 0.9600 . ?
C17 H17B 0.9600 . ?
C17 H17C 0.9600 . ?
C18 C19 1.46(5) . ?
C18 H18A 0.9700 . ?
C18 H18B 0.9700 . ?
C19 H19A 0.9600 . ?
C19 H19B 0.9600 . ?
C19 H19C 0.9600 . ?
C14 C15 1.44(4) . ?
C14 H14A 0.9700 . ?
C14 H14B 0.9700 . ?
C15 H15C 0.9600 . ?
C15 H15B 0.9600 . ?
C15 H15A 0.9600 . ?
